data_7056538
loop_
_publ_author_name
'Zhu, Zhao-Xia'
'Cai, Li-Zheng'
'Deng, Xiao-Wei'
'Zhou, Yanling'
'Yao, Min-Xia'

_publ_section_title
;
 Synthesis, structures and magnetism of heterotrimetallic Ni-Cu-Ln
 complexes based on a dicompartmental imine-oxime ligand
;
_journal_name_full 'New J. Chem.'
_journal_paper_doi 10.1039/C7NJ01955F
_journal_year 2017
_chemical_formula_sum 'C172 H170 Cu2 Dy2 N8 Ni2 O34'
_chemical_formula_weight 3462.65
_space_group_crystal_system monoclinic
_space_group_IT_number 14
_space_group_name_Hall '-P 2yn'
_space_group_name_H-M_alt 'P 1 21/n 1'
_symmetry_space_group_name_Hall '-P 2yn'
_symmetry_space_group_name_H-M 'P 1 21/n 1'
_atom_sites_solution_hydrogens mixed
_audit_creation_method SHELXL-2014/7
_audit_update_record
;
2017-08-18 deposited with the CCDC.
2017-08-22 downloaded from the CCDC.
;
_cell_angle_alpha 90
_cell_angle_beta 103.966(7)
_cell_angle_gamma 90
_cell_formula_units_Z 2
_cell_length_a 17.2908(17)
_cell_length_b 22.264(2)
_cell_length_c 21.455(2)
_cell_measurement_reflns_used 8956
_cell_measurement_temperature 296(2)
_cell_measurement_theta_max 22.90
_cell_measurement_theta_min 2.16
_cell_volume 8015.2(13)
_computing_cell_refinement 'Bruker SMART'
_computing_data_collection 'Bruker SMART'
_computing_data_reduction 'Bruker SAINT'
_computing_molecular_graphics 'Bruker SHELXTL'
_computing_publication_material 'Bruker SHELXTL'
_computing_structure_refinement 'SHELXL-2014/7 (Sheldrick, 2014)'
_computing_structure_solution 'Bruker SHELXTL'
_diffrn_ambient_temperature 296(2)
_diffrn_measured_fraction_theta_full 0.997
_diffrn_measured_fraction_theta_max 0.998
_diffrn_measurement_device_type 'CCD area detector'
_diffrn_measurement_method 'phi and omega scans'
_diffrn_radiation_type MoK\a
_diffrn_radiation_wavelength 0.71073
_diffrn_reflns_av_R_equivalents 0.0524
_diffrn_reflns_av_unetI/netI 0.0655
_diffrn_reflns_Laue_measured_fraction_full 0.997
_diffrn_reflns_Laue_measured_fraction_max 0.998
_diffrn_reflns_limit_h_max 21
_diffrn_reflns_limit_h_min -17
_diffrn_reflns_limit_k_max 27
_diffrn_reflns_limit_k_min -27
_diffrn_reflns_limit_l_max 26
_diffrn_reflns_limit_l_min -26
_diffrn_reflns_number 47102
_diffrn_reflns_point_group_measured_fraction_full 0.997
_diffrn_reflns_point_group_measured_fraction_max 0.998
_diffrn_reflns_theta_full 25.242
_diffrn_reflns_theta_max 26.000
_diffrn_reflns_theta_min 1.339
_exptl_absorpt_coefficient_mu 1.488
_exptl_absorpt_correction_T_max 0.7456
_exptl_absorpt_correction_T_min 0.4495
_exptl_absorpt_correction_type multi-scan
_exptl_absorpt_process_details 'SADABS (Bruker, 2013)'
_exptl_crystal_colour 'yellow brown'
_exptl_crystal_density_diffrn 1.435
_exptl_crystal_description prismatic
_exptl_crystal_F_000 3552
_exptl_crystal_size_max 0.170
_exptl_crystal_size_mid 0.140
_exptl_crystal_size_min 0.110
_refine_diff_density_max 1.392
_refine_diff_density_min -1.354
_refine_diff_density_rms 0.100
_refine_ls_extinction_method none
_refine_ls_goodness_of_fit_ref 1.045
_refine_ls_hydrogen_treatment constr
_refine_ls_matrix_type full
_refine_ls_number_parameters 998
_refine_ls_number_reflns 15723
_refine_ls_number_restraints 110
_refine_ls_restrained_S_all 19.504
_refine_ls_R_factor_all 0.1059
_refine_ls_R_factor_gt 0.0672
_refine_ls_shift/su_max 0.000
_refine_ls_shift/su_mean 0.000
_refine_ls_structure_factor_coef Fsqd
_refine_ls_weighting_details 'w=1/[\s^2^(Fo^2^)+(0.0837P)^2^+18.6367P] where P=(Fo^2^+2Fc^2^)/3'
_refine_ls_weighting_scheme calc
_refine_ls_wR_factor_gt 0.1774
_refine_ls_wR_factor_ref 0.1914
_reflns_Friedel_coverage 0.000
_reflns_number_gt 10246
_reflns_number_total 15723
_reflns_threshold_expression 'I > 2\s(I)'
_cod_data_source_file c7nj01955f2.cif
_cod_data_source_block 3
_cod_database_code 7056538
_shelx_shelxl_version_number 2014/7
_shelx_space_group_comment
;
The symmetry employed for this shelxl refinement is uniquely defined
by the following loop, which should always be used as a source of
symmetry information in preference to the above space-group names.
They are only intended as comments.
;
_shelx_estimated_absorpt_t_min 0.786
_shelx_estimated_absorpt_t_max 0.853

loop_
_space_group_symop_operation_xyz
'x, y, z'
'-x+1/2, y+1/2, -z+1/2'
'-x, -y, -z'
'x-1/2, -y-1/2, z-1/2'

loop_
_atom_site_label
_atom_site_type_symbol
_atom_site_fract_x
_atom_site_fract_y
_atom_site_fract_z
_atom_site_U_iso_or_equiv
_atom_site_adp_type
_atom_site_occupancy
_atom_site_site_symmetry_order
_atom_site_calc_flag
_atom_site_refinement_flags_posn
_atom_site_refinement_flags_adp
Cu1 Cu 1.07112(5) 0.99520(4) 0.56883(4) 0.0568(2) Uani 1 1 d . .
Ni1 Ni 0.92177(6) 0.98127(5) 0.62091(5) 0.0651(3) Uani 1 1 d . U
O1 O 1.2075(3) 1.0573(3) 0.5440(3) 0.0889(19) Uani 1 1 d . .
H1 H 1.1967 1.0315 0.5159 0.133 Uiso 1 1 d R U
O2 O 1.0165(3) 1.0368(2) 0.6260(2) 0.0645(13) Uani 1 1 d . .
O3 O 0.9864(3) 0.9377(2) 0.5684(2) 0.0622(13) Uani 1 1 d . .
O4 O 1.1468(3) 0.9791(2) 0.4644(2) 0.0592(12) Uani 1 1 d . .
O13 O 0.9928(4) 0.9301(3) 0.6992(3) 0.0970(13) Uani 1 1 d D U
H13 H 1.0179 0.9053 0.6813 0.145 Uiso 1 1 d R U
O14 O 1.1617(6) 0.9415(5) 0.6559(5) 0.159(4) Uani 1 1 d D U
H14 H 1.1888 0.9691 0.6784 0.238 Uiso 1 1 d DR U
N1 N 1.1458(4) 1.0608(3) 0.5757(3) 0.0667(17) Uani 1 1 d . .
N2 N 0.8754(4) 1.0360(4) 0.6762(3) 0.0760(19) Uani 1 1 d . .
N3 N 0.8447(5) 0.9130(4) 0.6139(4) 0.087(2) Uani 1 1 d . .
N4 N 1.1013(3) 0.9509(3) 0.4998(3) 0.0555(14) Uani 1 1 d . .
C1 C 1.1511(5) 1.1085(4) 0.6106(4) 0.078(2) Uani 1 1 d . .
H1A H 1.1933 1.1346 0.6109 0.094 Uiso 1 1 calc R U
C2 C 1.0965(5) 1.1245(4) 0.6495(4) 0.075(2) Uani 1 1 d . .
C3 C 1.1110(7) 1.1803(4) 0.6809(5) 0.101(3) Uani 1 1 d . .
H3 H 1.1563 1.2018 0.6786 0.121 Uiso 1 1 calc R U
C4 C 1.0594(7) 1.2045(5) 0.7158(5) 0.091(3) Uani 1 1 d . .
C5 C 0.9937(7) 1.1710(4) 0.7175(4) 0.086(3) Uani 1 1 d . .
H5 H 0.9576 1.1869 0.7389 0.103 Uiso 1 1 calc R U
C6 C 0.9774(5) 1.1151(4) 0.6897(4) 0.071(2) Uani 1 1 d . .
C7 C 1.0304(5) 1.0901(4) 0.6538(4) 0.0645(19) Uani 1 1 d . .
C8 C 0.9060(6) 1.0865(5) 0.6984(4) 0.081(3) Uani 1 1 d . .
H8 H 0.8783 1.1074 0.7236 0.098 Uiso 1 1 calc R U
C9 C 0.8010(7) 1.0159(6) 0.6948(6) 0.121(3) Uani 1 1 d . U
H9A H 0.8160 0.9924 0.7339 0.145 Uiso 1 1 calc R U
H9B H 0.7724 1.0510 0.7039 0.145 Uiso 1 1 calc R U
C10 C 0.7478(9) 0.9802(7) 0.6454(7) 0.142(4) Uani 1 1 d . U
H10A H 0.7430 0.9996 0.6042 0.170 Uiso 1 1 calc R U
H10B H 0.6953 0.9798 0.6542 0.170 Uiso 1 1 calc R U
C11 C 0.7738(7) 0.9173(5) 0.6407(6) 0.115(3) Uani 1 1 d . U
H11A H 0.7858 0.8992 0.6831 0.138 Uiso 1 1 calc R U
H11B H 0.7304 0.8947 0.6137 0.138 Uiso 1 1 calc R U
C12 C 0.8555(5) 0.8608(4) 0.5894(5) 0.081(3) Uani 1 1 d . .
H12 H 0.8193 0.8308 0.5927 0.098 Uiso 1 1 calc R U
C13 C 0.9176(5) 0.8444(4) 0.5576(4) 0.072(2) Uani 1 1 d . .
C14 C 0.9106(6) 0.7858(4) 0.5326(5) 0.083(3) Uani 1 1 d . .
H14A H 0.8723 0.7607 0.5426 0.099 Uiso 1 1 calc R U
C15 C 0.9561(6) 0.7639(4) 0.4950(5) 0.084(3) Uani 1 1 d . .
C16 C 1.0161(5) 0.8008(3) 0.4840(5) 0.074(2) Uani 1 1 d . .
H16 H 1.0506 0.7860 0.4604 0.088 Uiso 1 1 calc R U
C0AA C 1.0261(4) 0.8594(3) 0.5072(4) 0.0593(18) Uani 1 1 d . .
C18 C 0.9772(4) 0.8816(3) 0.5461(3) 0.0557(17) Uani 1 1 d . .
C19 C 1.0833(4) 0.8966(3) 0.4848(3) 0.0559(17) Uani 1 1 d . .
H19 H 1.1093 0.8786 0.4564 0.067 Uiso 1 1 calc R U
C20 C 1.0788(10) 1.2655(5) 0.7466(7) 0.144(5) Uani 1 1 d . .
H20A H 1.1159 1.2609 0.7875 0.216 Uiso 1 1 calc R U
H20B H 1.0309 1.2839 0.7524 0.216 Uiso 1 1 calc R U
H20C H 1.1021 1.2903 0.7194 0.216 Uiso 1 1 calc R U
C21 C 0.9464(7) 0.7017(4) 0.4721(7) 0.121(5) Uani 1 1 d . .
H21A H 0.9030 0.6994 0.4346 0.181 Uiso 1 1 calc R U
H21B H 0.9353 0.6764 0.5051 0.181 Uiso 1 1 calc R U
H21C H 0.9945 0.6884 0.4615 0.181 Uiso 1 1 calc R U
C82 C 1.0217(8) 0.9437(7) 0.7625(4) 0.141(5) Uani 1 1 d D .
H82A H 0.9798 0.9400 0.7846 0.212 Uiso 1 1 calc R U
H82B H 1.0416 0.9842 0.7665 0.212 Uiso 1 1 calc R U
H82C H 1.0641 0.9165 0.7811 0.212 Uiso 1 1 calc R U
C83 C 1.2136(11) 0.8960(8) 0.6447(10) 0.219(8) Uani 1 1 d D U
H83A H 1.2396 0.9091 0.6123 0.329 Uiso 1 1 calc R U
H83B H 1.1836 0.8602 0.6304 0.329 Uiso 1 1 calc R U
H83C H 1.2529 0.8877 0.6837 0.329 Uiso 1 1 calc R U
Dy1 Dy 0.27212(2) 0.80938(2) 0.18331(2) 0.05676(13) Uani 1 1 d . .
O5 O 0.2233(3) 0.8076(3) 0.2755(2) 0.0655(13) Uani 1 1 d . .
O6 O 0.3639(3) 0.8629(3) 0.2672(2) 0.0722(15) Uani 1 1 d . .
O7 O 0.3288(3) 0.7231(3) 0.2368(3) 0.0697(14) Uani 1 1 d . .
O8 O 0.3979(3) 0.7938(3) 0.1611(2) 0.0749(16) Uani 1 1 d . .
O9 O 0.1728(3) 0.7350(3) 0.1567(3) 0.0720(15) Uani 1 1 d . .
O10 O 0.2447(3) 0.7918(3) 0.0717(2) 0.0683(14) Uani 1 1 d . .
O11 O 0.1547(3) 0.8664(2) 0.1602(2) 0.0654(13) Uani 1 1 d . .
O12 O 0.2972(3) 0.9010(2) 0.1390(2) 0.0676(14) Uani 1 1 d . .
C22 C 0.1630(7) 0.7237(6) 0.3443(6) 0.112(3) Uani 1 1 d . U
H22 H 0.1469 0.7227 0.2997 0.134 Uiso 1 1 calc R U
C23 C 0.1289(8) 0.6839(7) 0.3809(8) 0.136(3) Uani 1 1 d . U
H23 H 0.0911 0.6559 0.3610 0.163 Uiso 1 1 calc R U
C24 C 0.1516(9) 0.6872(7) 0.4444(8) 0.139(4) Uani 1 1 d . U
H24 H 0.1286 0.6606 0.4680 0.167 Uiso 1 1 calc R U
C25 C 0.2030(9) 0.7244(8) 0.4755(7) 0.143(3) Uani 1 1 d . U
H25 H 0.2173 0.7242 0.5201 0.172 Uiso 1 1 calc R U
C26 C 0.2375(7) 0.7661(6) 0.4400(6) 0.121(3) Uani 1 1 d . U
H26 H 0.2725 0.7953 0.4615 0.146 Uiso 1 1 calc R U
C27 C 0.2195(6) 0.7636(5) 0.3741(5) 0.096(3) Uani 1 1 d . U
C28 C 0.2592(5) 0.8021(4) 0.3335(4) 0.067(2) Uani 1 1 d . .
C29 C 0.3334(5) 0.8259(4) 0.3617(4) 0.074(2) Uani 1 1 d . .
H29 H 0.3535 0.8207 0.4057 0.089 Uiso 1 1 calc R U
C30 C 0.3801(5) 0.8579(4) 0.3271(4) 0.065(2) Uani 1 1 d . .
C31 C 0.4557(5) 0.8855(4) 0.3629(4) 0.069(2) Uani 1 1 d . .
C32 C 0.4667(6) 0.9045(5) 0.4260(5) 0.102(3) Uani 1 1 d . .
H32 H 0.4258 0.8994 0.4469 0.122 Uiso 1 1 calc R U
C33 C 0.5382(8) 0.9311(7) 0.4588(6) 0.128(4) Uani 1 1 d . .
H33 H 0.5440 0.9444 0.5008 0.153 Uiso 1 1 calc R U
C34 C 0.5984(8) 0.9376(6) 0.4301(8) 0.120(4) Uani 1 1 d . .
H34 H 0.6461 0.9550 0.4521 0.144 Uiso 1 1 calc R U
C35 C 0.5893(6) 0.9188(5) 0.3694(7) 0.104(3) Uani 1 1 d . .
H35 H 0.6311 0.9243 0.3496 0.125 Uiso 1 1 calc R U
C36 C 0.5189(6) 0.8910(5) 0.3343(5) 0.088(3) Uani 1 1 d . .
H36 H 0.5150 0.8768 0.2929 0.106 Uiso 1 1 calc R U
C37 C 0.3433(5) 0.6486(4) 0.3399(4) 0.080(2) Uani 1 1 d . .
H37 H 0.2962 0.6463 0.3080 0.096 Uiso 1 1 calc R U
C38 C 0.3480(7) 0.6227(5) 0.3986(5) 0.099(3) Uani 1 1 d . .
H38 H 0.3034 0.6033 0.4061 0.118 Uiso 1 1 calc R U
C39 C 0.4156(7) 0.6243(5) 0.4462(5) 0.098(3) Uani 1 1 d . .
H39 H 0.4177 0.6070 0.4860 0.118 Uiso 1 1 calc R U
C40 C 0.4805(6) 0.6522(5) 0.4340(4) 0.090(3) Uani 1 1 d . .
H40 H 0.5275 0.6532 0.4662 0.108 Uiso 1 1 calc R U
C41 C 0.4794(6) 0.6789(4) 0.3761(4) 0.077(2) Uani 1 1 d . .
H41 H 0.5250 0.6971 0.3691 0.092 Uiso 1 1 calc R U
C42 C 0.4092(5) 0.6784(3) 0.3284(4) 0.0605(19) Uani 1 1 d . .
C43 C 0.4002(5) 0.7117(4) 0.2657(4) 0.065(2) Uani 1 1 d . .
C44 C 0.4656(5) 0.7286(4) 0.2444(4) 0.080(3) Uani 1 1 d . .
H44 H 0.5151 0.7128 0.2648 0.096 Uiso 1 1 calc R U
C45 C 0.4611(5) 0.7691(4) 0.1923(4) 0.074(2) Uani 1 1 d . .
C46 C 0.5359(5) 0.7827(4) 0.1730(3) 0.069(2) Uani 1 1 d . .
C47 C 0.5950(5) 0.7411(5) 0.1730(4) 0.088(3) Uani 1 1 d . .
H47 H 0.5884 0.7014 0.1839 0.106 Uiso 1 1 calc R U
C48 C 0.6648(6) 0.7590(7) 0.1564(5) 0.108(4) Uani 1 1 d . .
H48 H 0.7039 0.7306 0.1551 0.130 Uiso 1 1 calc R U
C49 C 0.6766(8) 0.8174(7) 0.1421(6) 0.121(4) Uani 1 1 d . .
H49 H 0.7234 0.8295 0.1317 0.145 Uiso 1 1 calc R U
C50 C 0.6188(8) 0.8568(7) 0.1435(7) 0.145(6) Uani 1 1 d . .
H50 H 0.6266 0.8968 0.1342 0.174 Uiso 1 1 calc R U
C51 C 0.5489(6) 0.8413(6) 0.1578(5) 0.106(4) Uani 1 1 d . .
H51 H 0.5100 0.8702 0.1573 0.127 Uiso 1 1 calc R U
C52 C 0.0717(9) 0.6360(5) 0.1618(6) 0.119(4) Uani 1 1 d . .
H52 H 0.1223 0.6334 0.1892 0.143 Uiso 1 1 calc R U
C53 C 0.0108(13) 0.5964(8) 0.1692(9) 0.157(6) Uani 1 1 d . .
H53 H 0.0207 0.5658 0.1995 0.188 Uiso 1 1 calc R U
C54 C -0.0659(14) 0.6052(10) 0.1285(10) 0.175(8) Uani 1 1 d . .
H54 H -0.1074 0.5806 0.1339 0.210 Uiso 1 1 calc R U
C55 C -0.0810(11) 0.6463(10) 0.0838(8) 0.180(8) Uani 1 1 d . .
H55 H -0.1321 0.6493 0.0573 0.216 Uiso 1 1 calc R U
C56 C -0.0213(8) 0.6866(7) 0.0746(6) 0.133(5) Uani 1 1 d . .
H56 H -0.0329 0.7169 0.0440 0.160 Uiso 1 1 calc R U
C57 C 0.0554(7) 0.6791(5) 0.1131(5) 0.089(3) Uani 1 1 d . .
C58 C 0.1241(5) 0.7185(3) 0.1060(4) 0.067(2) Uani 1 1 d . .
C59 C 0.1295(6) 0.7331(4) 0.0442(4) 0.074(2) Uani 1 1 d . .
H59 H 0.0897 0.7191 0.0101 0.089 Uiso 1 1 calc R U
C60 C 0.1891(5) 0.7665(3) 0.0303(3) 0.0597(18) Uani 1 1 d . .
C61 C 0.1936(5) 0.7771(4) -0.0379(3) 0.067(2) Uani 1 1 d . .
C62 C 0.1725(6) 0.7313(4) -0.0837(4) 0.080(2) Uani 1 1 d . .
H62 H 0.1559 0.6940 -0.0724 0.095 Uiso 1 1 calc R U
C63 C 0.1769(6) 0.7428(6) -0.1469(4) 0.099(3) Uani 1 1 d . .
H63 H 0.1618 0.7135 -0.1784 0.118 Uiso 1 1 calc R U
C64 C 0.2041(6) 0.7984(6) -0.1625(5) 0.101(4) Uani 1 1 d . .
H64 H 0.2073 0.8062 -0.2044 0.122 Uiso 1 1 calc R U
C65 C 0.2258(7) 0.8407(6) -0.1170(4) 0.100(3) Uani 1 1 d . .
H65 H 0.2462 0.8771 -0.1272 0.119 Uiso 1 1 calc R U
C66 C 0.2183(6) 0.8310(5) -0.0558(4) 0.082(3) Uani 1 1 d . .
H66 H 0.2303 0.8619 -0.0259 0.098 Uiso 1 1 calc R U
C67 C -0.0077(5) 0.8801(6) 0.1290(4) 0.103(4) Uani 1 1 d . .
H67 H 0.0114 0.8415 0.1402 0.123 Uiso 1 1 calc R U
C68 C -0.0857(6) 0.8952(9) 0.1272(6) 0.141(6) Uani 1 1 d . .
H68 H -0.1190 0.8666 0.1387 0.170 Uiso 1 1 calc R U
C69 C -0.1151(7) 0.9511(10) 0.1091(6) 0.149(7) Uani 1 1 d . .
H69 H -0.1678 0.9602 0.1082 0.179 Uiso 1 1 calc R U
C70 C -0.0676(7) 0.9935(7) 0.0926(5) 0.125(5) Uani 1 1 d . .
H70 H -0.0872 1.0318 0.0805 0.150 Uiso 1 1 calc R U
C71 C 0.0123(5) 0.9785(5) 0.0939(4) 0.088(3) Uani 1 1 d . .
H71 H 0.0450 1.0068 0.0811 0.106 Uiso 1 1 calc R U
C72 C 0.0415(4) 0.9240(4) 0.1135(3) 0.065(2) Uani 1 1 d . .
C73 C 0.1280(4) 0.9077(4) 0.1200(3) 0.0575(18) Uani 1 1 d . .
C74 C 0.1730(4) 0.9377(4) 0.0840(3) 0.0591(18) Uani 1 1 d . .
H74 H 0.1469 0.9630 0.0511 0.071 Uiso 1 1 calc R U
C75 C 0.2540(4) 0.9314(3) 0.0948(3) 0.0580(18) Uani 1 1 d . .
C76 C 0.2989(4) 0.9620(3) 0.0513(3) 0.0544(17) Uani 1 1 d . .
C77 C 0.2743(5) 1.0140(4) 0.0179(4) 0.071(2) Uani 1 1 d . .
H77 H 0.2282 1.0331 0.0227 0.085 Uiso 1 1 calc R U
C78 C 0.3168(6) 1.0381(4) -0.0222(5) 0.087(3) Uani 1 1 d . .
H78 H 0.2997 1.0737 -0.0439 0.105 Uiso 1 1 calc R U
C79 C 0.3834(6) 1.0106(5) -0.0306(5) 0.091(3) Uani 1 1 d . .
H79 H 0.4121 1.0275 -0.0577 0.110 Uiso 1 1 calc R U
C80 C 0.4091(6) 0.9571(5) 0.0013(5) 0.091(3) Uani 1 1 d . .
H80 H 0.4537 0.9371 -0.0053 0.109 Uiso 1 1 calc R U
C81 C 0.3669(5) 0.9347(4) 0.0425(4) 0.069(2) Uani 1 1 d . .
H81 H 0.3848 0.8998 0.0653 0.083 Uiso 1 1 calc R U
O15 O 0.9266(6) 0.5086(4) 0.2965(6) 0.157(4) Uani 1 1 d D U
H15 H 0.9652 0.4862 0.3069 0.236 Uiso 1 1 calc R U
C84 C 0.9436(10) 0.5636(5) 0.3297(8) 0.162(5) Uani 1 1 d D U
H84A H 0.9973 0.5631 0.3554 0.243 Uiso 1 1 calc R U
H84B H 0.9075 0.5692 0.3570 0.243 Uiso 1 1 calc R U
H84C H 0.9374 0.5960 0.2994 0.243 Uiso 1 1 calc R U
O16 O 0.4283(6) 0.9708(4) 0.2109(5) 0.143(3) Uani 1 1 d D U
H16A H 0.4254 0.9456 0.2381 0.214 Uiso 1 1 d R U
C85 C 0.3630(12) 1.0131(10) 0.2036(13) 0.269(11) Uani 1 1 d D U
H85A H 0.3158 0.9922 0.2074 0.403 Uiso 1 1 d R U
H85B H 0.3537 1.0318 0.1622 0.403 Uiso 1 1 d R U
H85C H 0.3762 1.0433 0.2365 0.403 Uiso 1 1 d R U
C86 C 0.2319(11) 0.0314(14) 0.7795(8) 0.256(9) Uani 1 1 d D U
H86A H 0.2099 0.0712 0.7742 0.385 Uiso 1 1 calc R U
H86B H 0.2667 0.0276 0.8216 0.385 Uiso 1 1 calc R U
H86C H 0.1895 0.0026 0.7746 0.385 Uiso 1 1 calc R U
O17 O 0.2755(7) 0.0208(9) 0.7325(6) 0.244(7) Uani 1 1 d D U
H17 H 0.3042 0.0469 0.7233 0.367 Uiso 1 1 d DR U

loop_
_atom_site_aniso_label
_atom_site_aniso_U_11
_atom_site_aniso_U_22
_atom_site_aniso_U_33
_atom_site_aniso_U_23
_atom_site_aniso_U_13
_atom_site_aniso_U_12
Cu1 0.0462(5) 0.0664(5) 0.0625(5) -0.0026(4) 0.0225(4) -0.0045(4)
Ni1 0.0636(6) 0.0736(6) 0.0705(6) 0.0074(5) 0.0403(5) 0.0022(5)
O1 0.060(3) 0.105(5) 0.113(5) -0.030(4) 0.045(3) -0.027(3)
O2 0.053(3) 0.077(4) 0.067(3) -0.011(3) 0.023(2) -0.008(3)
O3 0.054(3) 0.066(3) 0.078(3) 0.005(3) 0.036(3) -0.001(2)
O4 0.049(3) 0.069(3) 0.068(3) 0.003(2) 0.030(2) -0.006(2)
O13 0.0980(15) 0.0966(15) 0.0937(14) 0.0062(10) 0.0181(9) 0.0060(10)
O14 0.122(8) 0.169(9) 0.163(8) 0.041(7) -0.007(6) 0.004(6)
N1 0.045(3) 0.088(5) 0.069(4) -0.005(4) 0.018(3) -0.011(3)
N2 0.076(5) 0.088(5) 0.077(5) 0.000(4) 0.045(4) 0.008(4)
N3 0.084(5) 0.089(5) 0.108(6) 0.029(4) 0.065(5) 0.002(4)
N4 0.046(3) 0.066(4) 0.059(3) 0.002(3) 0.022(3) -0.005(3)
C1 0.057(5) 0.086(6) 0.090(6) -0.012(5) 0.013(4) -0.005(4)
C2 0.068(5) 0.081(6) 0.073(5) -0.016(4) 0.011(4) 0.005(5)
C3 0.104(8) 0.084(7) 0.109(8) -0.024(6) 0.013(7) -0.014(6)
C4 0.110(8) 0.084(7) 0.078(6) -0.023(5) 0.019(6) 0.012(6)
C5 0.103(8) 0.083(6) 0.074(6) -0.004(5) 0.024(5) 0.024(6)
C6 0.076(6) 0.079(6) 0.056(4) -0.003(4) 0.012(4) 0.013(5)
C7 0.055(5) 0.073(5) 0.062(4) 0.001(4) 0.005(4) 0.010(4)
C8 0.093(7) 0.097(7) 0.066(5) 0.006(5) 0.043(5) 0.029(6)
C9 0.106(6) 0.165(7) 0.116(6) -0.026(6) 0.073(5) 0.004(6)
C10 0.141(4) 0.143(4) 0.143(4) -0.0005(10) 0.0359(13) -0.0003(10)
C11 0.097(6) 0.120(6) 0.158(7) 0.005(6) 0.090(6) -0.012(5)
C12 0.069(6) 0.062(5) 0.133(8) 0.013(5) 0.063(6) -0.005(4)
C13 0.065(5) 0.068(5) 0.095(6) 0.023(4) 0.044(5) 0.005(4)
C14 0.090(7) 0.048(5) 0.123(8) 0.020(5) 0.050(6) -0.005(4)
C15 0.075(6) 0.073(6) 0.114(7) 0.014(5) 0.041(5) 0.000(5)
C16 0.066(5) 0.059(5) 0.105(7) -0.009(4) 0.038(5) 0.000(4)
C0AA 0.053(4) 0.059(4) 0.069(5) 0.012(4) 0.021(4) 0.003(3)
C18 0.054(4) 0.053(4) 0.066(4) 0.007(3) 0.025(3) 0.000(3)
C19 0.053(4) 0.056(4) 0.065(4) 0.003(3) 0.026(3) 0.004(3)
C20 0.196(15) 0.094(8) 0.149(12) -0.048(8) 0.054(11) 0.006(9)
C21 0.110(9) 0.064(6) 0.210(14) -0.023(7) 0.083(9) -0.023(6)
C82 0.134(11) 0.177(13) 0.095(8) -0.026(8) -0.006(8) -0.015(10)
C83 0.180(15) 0.193(15) 0.237(15) 0.019(13) -0.043(13) 0.039(11)
Dy1 0.0471(2) 0.0810(3) 0.04558(19) 0.01528(16) 0.01776(14) 0.01216(17)
O5 0.051(3) 0.096(4) 0.053(3) 0.010(3) 0.020(2) 0.010(3)
O6 0.061(3) 0.105(4) 0.053(3) 0.016(3) 0.018(2) 0.002(3)
O7 0.060(3) 0.083(4) 0.070(3) 0.029(3) 0.024(3) 0.015(3)
O8 0.056(3) 0.116(5) 0.059(3) 0.028(3) 0.026(3) 0.028(3)
O9 0.076(4) 0.087(4) 0.059(3) 0.021(3) 0.026(3) 0.004(3)
O10 0.065(3) 0.092(4) 0.053(3) 0.008(3) 0.025(3) 0.005(3)
O11 0.054(3) 0.085(4) 0.063(3) 0.022(3) 0.025(2) 0.017(3)
O12 0.050(3) 0.086(4) 0.064(3) 0.025(3) 0.009(2) 0.008(3)
C22 0.085(6) 0.137(7) 0.130(6) 0.040(5) 0.057(5) 0.014(5)
C23 0.100(6) 0.153(7) 0.165(7) 0.046(7) 0.054(6) 0.009(5)
C24 0.109(7) 0.170(8) 0.151(7) 0.075(7) 0.058(6) 0.016(6)
C25 0.120(7) 0.196(9) 0.125(6) 0.068(6) 0.053(6) 0.013(6)
C26 0.103(6) 0.174(8) 0.100(5) 0.055(5) 0.051(5) 0.010(5)
C27 0.077(5) 0.133(7) 0.093(5) 0.045(5) 0.047(4) 0.019(5)
C28 0.068(5) 0.082(6) 0.060(5) 0.009(4) 0.033(4) 0.015(4)
C29 0.069(5) 0.103(7) 0.051(4) 0.018(4) 0.015(4) 0.010(5)
C30 0.056(4) 0.079(5) 0.059(5) 0.009(4) 0.013(4) 0.011(4)
C31 0.061(5) 0.077(5) 0.065(5) 0.011(4) 0.007(4) 0.007(4)
C32 0.074(6) 0.139(10) 0.087(7) -0.012(6) 0.010(5) -0.003(6)
C33 0.109(10) 0.163(13) 0.103(9) -0.036(8) 0.009(8) -0.001(9)
C34 0.089(9) 0.118(10) 0.141(12) -0.011(9) 0.007(8) 0.000(7)
C35 0.067(7) 0.107(8) 0.143(11) 0.020(8) 0.031(7) 0.013(6)
C36 0.076(6) 0.103(7) 0.089(6) 0.008(5) 0.026(5) 0.003(6)
C37 0.069(6) 0.095(6) 0.081(6) 0.023(5) 0.027(5) 0.012(5)
C38 0.091(7) 0.123(8) 0.090(7) 0.049(6) 0.038(6) 0.012(6)
C39 0.112(8) 0.115(8) 0.071(6) 0.039(6) 0.029(6) 0.015(7)
C40 0.088(7) 0.110(7) 0.064(5) 0.023(5) 0.000(5) -0.010(6)
C41 0.071(5) 0.096(6) 0.059(5) 0.019(4) 0.007(4) -0.011(5)
C42 0.059(5) 0.065(5) 0.060(4) 0.013(3) 0.020(4) 0.011(4)
C43 0.067(5) 0.074(5) 0.056(4) 0.022(4) 0.023(4) 0.018(4)
C44 0.057(5) 0.120(7) 0.068(5) 0.043(5) 0.025(4) 0.032(5)
C45 0.060(5) 0.111(7) 0.059(4) 0.025(4) 0.031(4) 0.019(5)
C46 0.057(5) 0.108(6) 0.045(4) 0.026(4) 0.019(3) 0.020(5)
C47 0.073(6) 0.119(8) 0.088(6) 0.027(5) 0.047(5) 0.030(6)
C48 0.062(6) 0.171(12) 0.102(8) 0.019(8) 0.039(5) 0.030(7)
C49 0.089(8) 0.168(13) 0.126(10) 0.046(9) 0.066(7) -0.005(8)
C50 0.097(9) 0.169(13) 0.189(14) 0.106(11) 0.075(9) 0.033(9)
C51 0.083(7) 0.130(9) 0.119(8) 0.058(7) 0.049(6) 0.028(7)
C52 0.156(12) 0.080(7) 0.150(10) 0.020(7) 0.092(9) -0.006(7)
C53 0.188(17) 0.150(13) 0.163(15) 0.046(11) 0.100(14) -0.012(13)
C54 0.21(2) 0.189(18) 0.156(16) -0.028(14) 0.103(16) -0.077(17)
C55 0.148(14) 0.28(2) 0.122(12) -0.010(14) 0.044(10) -0.110(16)
C56 0.099(9) 0.216(15) 0.082(7) -0.003(8) 0.017(6) -0.076(9)
C57 0.098(8) 0.100(7) 0.081(6) -0.009(5) 0.046(6) -0.017(6)
C58 0.079(6) 0.056(4) 0.068(5) 0.000(4) 0.023(4) 0.002(4)
C59 0.084(6) 0.082(6) 0.058(5) 0.001(4) 0.019(4) -0.016(5)
C60 0.060(5) 0.063(5) 0.056(4) -0.001(3) 0.013(4) 0.007(4)
C61 0.061(5) 0.090(6) 0.050(4) 0.004(4) 0.017(4) 0.008(4)
C62 0.088(6) 0.089(6) 0.062(5) -0.003(4) 0.019(4) 0.014(5)
C63 0.093(7) 0.146(10) 0.058(5) -0.022(6) 0.020(5) 0.012(7)
C64 0.084(7) 0.165(11) 0.061(6) 0.014(7) 0.030(5) -0.010(7)
C65 0.106(8) 0.135(9) 0.058(5) 0.012(6) 0.022(5) -0.028(7)
C66 0.084(6) 0.106(7) 0.057(5) 0.006(5) 0.020(4) -0.018(5)
C67 0.059(5) 0.175(11) 0.082(6) 0.044(7) 0.030(5) 0.015(6)
C68 0.053(6) 0.275(19) 0.101(8) 0.054(10) 0.028(6) 0.004(9)
C69 0.058(7) 0.31(2) 0.086(8) 0.058(10) 0.028(6) 0.059(10)
C70 0.090(8) 0.200(14) 0.085(7) 0.003(8) 0.018(6) 0.077(9)
C71 0.066(6) 0.124(8) 0.073(6) 0.003(5) 0.014(4) 0.036(6)
C72 0.048(4) 0.102(6) 0.046(4) 0.006(4) 0.014(3) 0.017(4)
C73 0.045(4) 0.083(5) 0.043(4) 0.005(3) 0.008(3) 0.015(4)
C74 0.050(4) 0.078(5) 0.052(4) 0.012(3) 0.017(3) 0.013(4)
C75 0.056(4) 0.069(5) 0.050(4) 0.004(3) 0.014(3) 0.009(4)
C76 0.053(4) 0.058(4) 0.054(4) 0.003(3) 0.015(3) -0.009(3)
C77 0.070(5) 0.073(5) 0.073(5) 0.011(4) 0.021(4) 0.016(4)
C78 0.103(8) 0.064(5) 0.101(7) 0.023(5) 0.038(6) 0.005(5)
C79 0.072(6) 0.101(7) 0.105(7) 0.032(6) 0.029(5) -0.008(6)
C80 0.072(6) 0.104(7) 0.109(7) 0.016(6) 0.044(6) 0.005(5)
C81 0.052(4) 0.069(5) 0.087(6) 0.012(4) 0.020(4) 0.005(4)
O15 0.135(7) 0.125(7) 0.228(11) -0.016(7) 0.074(8) -0.010(6)
C84 0.196(13) 0.112(9) 0.208(13) -0.017(9) 0.110(11) -0.038(9)
O16 0.119(7) 0.144(8) 0.149(7) 0.023(6) -0.001(6) -0.037(6)
C85 0.22(2) 0.29(3) 0.30(2) -0.04(2) 0.05(2) -0.002(17)
C86 0.152(14) 0.46(2) 0.148(14) -0.065(16) 0.012(10) 0.010(16)
O17 0.132(9) 0.44(2) 0.150(10) -0.069(12) 0.012(7) 0.002(11)

loop_
_atom_type_symbol
_atom_type_description
_atom_type_scat_dispersion_real
_atom_type_scat_dispersion_imag
_atom_type_scat_source
C C 0.0033 0.0016 'International Tables Vol C Tables 4.2.6.8 and 6.1.1.4'
H H 0.0000 0.0000 'International Tables Vol C Tables 4.2.6.8 and 6.1.1.4'
Cu Cu 0.3201 1.2651 'International Tables Vol C Tables 4.2.6.8 and 6.1.1.4'
Dy Dy -0.1892 4.4098 'International Tables Vol C Tables 4.2.6.8 and 6.1.1.4'
N N 0.0061 0.0033 'International Tables Vol C Tables 4.2.6.8 and 6.1.1.4'
Ni Ni 0.3393 1.1124 'International Tables Vol C Tables 4.2.6.8 and 6.1.1.4'
O O 0.0106 0.0060 'International Tables Vol C Tables 4.2.6.8 and 6.1.1.4'

loop_
_geom_angle_atom_site_label_1
_geom_angle_atom_site_label_2
_geom_angle_atom_site_label_3
_geom_angle
_geom_angle_site_symmetry_1
_geom_angle_site_symmetry_3
N1 Cu1 O3 171.0(2) . .
N1 Cu1 N4 98.2(3) . .
O3 Cu1 N4 90.1(2) . .
N1 Cu1 O2 90.5(2) . .
O3 Cu1 O2 80.7(2) . .
N4 Cu1 O2 167.0(2) . .
N2 Ni1 N3 98.8(3) . .
N2 Ni1 O3 168.8(3) . .
N3 Ni1 O3 92.3(3) . .
N2 Ni1 O2 91.7(3) . .
N3 Ni1 O2 167.9(3) . .
O3 Ni1 O2 77.0(2) . .
N2 Ni1 O4 92.2(3) . 3_776
N3 Ni1 O4 91.6(3) . 3_776
O3 Ni1 O4 89.3(2) . 3_776
O2 Ni1 O4 94.0(2) . 3_776
N2 Ni1 O13 95.5(3) . .
N3 Ni1 O13 84.3(3) . .
O3 Ni1 O13 83.8(2) . .
O2 Ni1 O13 88.8(2) . .
O4 Ni1 O13 171.8(2) 3_776 .
N1 O1 H1 109.4 . .
C7 O2 Cu1 130.2(5) . .
C7 O2 Ni1 128.7(5) . .
Cu1 O2 Ni1 100.5(2) . .
C18 O3 Cu1 130.0(4) . .
C18 O3 Ni1 128.2(4) . .
Cu1 O3 Ni1 101.4(2) . .
N4 O4 Ni1 113.1(4) . 3_776
C82 O13 Ni1 131.5(8) . .
C82 O13 H13 119.4 . .
Ni1 O13 H13 104.5 . .
C83 O14 H14 109.2 . .
C1 N1 O1 111.9(7) . .
C1 N1 Cu1 128.2(6) . .
O1 N1 Cu1 119.7(5) . .
C8 N2 C9 117.6(8) . .
C8 N2 Ni1 124.5(6) . .
C9 N2 Ni1 117.9(7) . .
C12 N3 C11 115.3(8) . .
C12 N3 Ni1 123.2(6) . .
C11 N3 Ni1 121.4(7) . .
C19 N4 O4 115.7(6) . .
C19 N4 Cu1 125.4(5) . .
O4 N4 Cu1 118.9(4) . .
N1 C1 C2 124.9(8) . .
N1 C1 H1A 117.5 . .
C2 C1 H1A 117.5 . .
C7 C2 C3 120.5(9) . .
C7 C2 C1 124.1(8) . .
C3 C2 C1 115.3(9) . .
C4 C3 C2 122.0(11) . .
C4 C3 H3 119.0 . .
C2 C3 H3 119.0 . .
C5 C4 C3 116.4(9) . .
C5 C4 C20 125.2(11) . .
C3 C4 C20 118.3(12) . .
C4 C5 C6 124.4(9) . .
C4 C5 H5 117.8 . .
C6 C5 H5 117.8 . .
C5 C6 C8 115.8(9) . .
C5 C6 C7 119.3(9) . .
C8 C6 C7 124.9(8) . .
O2 C7 C2 121.7(7) . .
O2 C7 C6 121.1(8) . .
C2 C7 C6 117.2(8) . .
N2 C8 C6 128.9(8) . .
N2 C8 H8 115.6 . .
C6 C8 H8 115.6 . .
C10 C9 N2 113.5(10) . .
C10 C9 H9A 108.9 . .
N2 C9 H9A 108.9 . .
C10 C9 H9B 108.9 . .
N2 C9 H9B 108.9 . .
H9A C9 H9B 107.7 . .
C9 C10 C11 114.6(13) . .
C9 C10 H10A 108.6 . .
C11 C10 H10A 108.6 . .
C9 C10 H10B 108.6 . .
C11 C10 H10B 108.6 . .
H10A C10 H10B 107.6 . .
N3 C11 C10 112.5(10) . .
N3 C11 H11A 109.1 . .
C10 C11 H11A 109.1 . .
N3 C11 H11B 109.1 . .
C10 C11 H11B 109.1 . .
H11A C11 H11B 107.8 . .
N3 C12 C13 127.3(8) . .
N3 C12 H12 116.3 . .
C13 C12 H12 116.3 . .
C18 C13 C14 119.0(7) . .
C18 C13 C12 126.8(8) . .
C14 C13 C12 114.1(8) . .
C15 C14 C13 123.8(8) . .
C15 C14 H14A 118.1 . .
C13 C14 H14A 118.1 . .
C14 C15 C16 117.1(9) . .
C14 C15 C21 120.4(9) . .
C16 C15 C21 122.2(9) . .
C15 C16 C0AA 121.8(8) . .
C15 C16 H16 119.1 . .
C0AA C16 H16 119.1 . .
C16 C0AA C18 119.9(7) . .
C16 C0AA C19 116.7(7) . .
C18 C0AA C19 123.1(7) . .
O3 C18 C13 121.5(7) . .
O3 C18 C0AA 120.3(6) . .
C13 C18 C0AA 118.2(7) . .
N4 C19 C0AA 127.0(7) . .
N4 C19 H19 116.5 . .
C0AA C19 H19 116.5 . .
C4 C20 H20A 109.5 . .
C4 C20 H20B 109.5 . .
H20A C20 H20B 109.5 . .
C4 C20 H20C 109.5 . .
H20A C20 H20C 109.5 . .
H20B C20 H20C 109.5 . .
C15 C21 H21A 109.5 . .
C15 C21 H21B 109.5 . .
H21A C21 H21B 109.5 . .
C15 C21 H21C 109.5 . .
H21A C21 H21C 109.5 . .
H21B C21 H21C 109.5 . .
O13 C82 H82A 109.5 . .
O13 C82 H82B 109.5 . .
H82A C82 H82B 109.5 . .
O13 C82 H82C 109.5 . .
H82A C82 H82C 109.5 . .
H82B C82 H82C 109.5 . .
O14 C83 H83A 109.5 . .
O14 C83 H83B 109.5 . .
H83A C83 H83B 109.5 . .
O14 C83 H83C 109.5 . .
H83A C83 H83C 109.5 . .
H83B C83 H83C 109.5 . .
O7 Dy1 O5 76.33(18) . .
O7 Dy1 O12 145.42(18) . .
O5 Dy1 O12 120.08(19) . .
O7 Dy1 O11 142.32(18) . .
O5 Dy1 O11 73.52(17) . .
O12 Dy1 O11 71.15(17) . .
O7 Dy1 O9 74.67(19) . .
O5 Dy1 O9 78.56(19) . .
O12 Dy1 O9 135.39(17) . .
O11 Dy1 O9 77.6(2) . .
O7 Dy1 O10 108.7(2) . .
O5 Dy1 O10 146.46(19) . .
O12 Dy1 O10 75.11(19) . .
O11 Dy1 O10 85.59(18) . .
O9 Dy1 O10 71.40(19) . .
O7 Dy1 O8 71.33(18) . .
O5 Dy1 O8 135.14(17) . .
O12 Dy1 O8 77.00(19) . .
O11 Dy1 O8 146.02(17) . .
O9 Dy1 O8 120.1(2) . .
O10 Dy1 O8 74.93(19) . .
O7 Dy1 O6 85.2(2) . .
O5 Dy1 O6 71.46(18) . .
O12 Dy1 O6 73.63(18) . .
O11 Dy1 O6 105.69(19) . .
O9 Dy1 O6 147.11(17) . .
O10 Dy1 O6 140.87(18) . .
O8 Dy1 O6 75.6(2) . .
C28 O5 Dy1 130.5(5) . .
C30 O6 Dy1 131.8(5) . .
C43 O7 Dy1 130.7(5) . .
C45 O8 Dy1 132.7(4) . .
C58 O9 Dy1 135.4(5) . .
C60 O10 Dy1 135.6(5) . .
C73 O11 Dy1 133.7(4) . .
C75 O12 Dy1 130.1(5) . .
C27 C22 C23 120.0(13) . .
C27 C22 H22 120.0 . .
C23 C22 H22 120.0 . .
C24 C23 C22 118.7(15) . .
C24 C23 H23 120.7 . .
C22 C23 H23 120.7 . .
C25 C24 C23 124.6(14) . .
C25 C24 H24 117.7 . .
C23 C24 H24 117.7 . .
C24 C25 C26 118.3(15) . .
C24 C25 H25 120.8 . .
C26 C25 H25 120.8 . .
C27 C26 C25 120.2(14) . .
C27 C26 H26 119.9 . .
C25 C26 H26 119.9 . .
C22 C27 C26 118.0(10) . .
C22 C27 C28 118.5(10) . .
C26 C27 C28 123.5(11) . .
O5 C28 C29 125.5(7) . .
O5 C28 C27 116.4(8) . .
C29 C28 C27 118.0(8) . .
C28 C29 C30 123.2(7) . .
C28 C29 H29 118.4 . .
C30 C29 H29 118.4 . .
O6 C30 C29 124.7(8) . .
O6 C30 C31 116.6(7) . .
C29 C30 C31 118.7(7) . .
C36 C31 C32 118.0(9) . .
C36 C31 C30 120.0(8) . .
C32 C31 C30 122.0(8) . .
C31 C32 C33 121.1(11) . .
C31 C32 H32 119.5 . .
C33 C32 H32 119.5 . .
C34 C33 C32 120.4(12) . .
C34 C33 H33 119.8 . .
C32 C33 H33 119.8 . .
C33 C34 C35 119.5(12) . .
C33 C34 H34 120.3 . .
C35 C34 H34 120.3 . .
C34 C35 C36 122.6(11) . .
C34 C35 H35 118.7 . .
C36 C35 H35 118.7 . .
C31 C36 C35 118.4(10) . .
C31 C36 H36 120.8 . .
C35 C36 H36 120.8 . .
C38 C37 C42 119.6(9) . .
C38 C37 H37 120.2 . .
C42 C37 H37 120.2 . .
C39 C38 C37 122.1(10) . .
C39 C38 H38 119.0 . .
C37 C38 H38 119.0 . .
C38 C39 C40 118.0(8) . .
C38 C39 H39 121.0 . .
C40 C39 H39 121.0 . .
C39 C40 C41 122.6(9) . .
C39 C40 H40 118.7 . .
C41 C40 H40 118.7 . .
C40 C41 C42 118.9(9) . .
C40 C41 H41 120.5 . .
C42 C41 H41 120.5 . .
C41 C42 C37 118.7(7) . .
C41 C42 C43 122.6(7) . .
C37 C42 C43 118.6(7) . .
O7 C43 C44 124.5(7) . .
O7 C43 C42 114.5(7) . .
C44 C43 C42 121.0(7) . .
C43 C44 C45 122.8(7) . .
C43 C44 H44 118.6 . .
C45 C44 H44 118.6 . .
O8 C45 C44 124.7(7) . .
O8 C45 C46 117.7(7) . .
C44 C45 C46 117.5(7) . .
C51 C46 C47 118.2(8) . .
C51 C46 C45 117.6(8) . .
C47 C46 C45 124.1(8) . .
C46 C47 C48 119.7(10) . .
C46 C47 H47 120.1 . .
C48 C47 H47 120.1 . .
C49 C48 C47 120.9(10) . .
C49 C48 H48 119.5 . .
C47 C48 H48 119.5 . .
C50 C49 C48 117.9(10) . .
C50 C49 H49 121.0 . .
C48 C49 H49 121.0 . .
C49 C50 C51 123.2(13) . .
C49 C50 H50 118.4 . .
C51 C50 H50 118.4 . .
C50 C51 C46 119.9(11) . .
C50 C51 H51 120.0 . .
C46 C51 H51 120.0 . .
C57 C52 C53 119.4(15) . .
C57 C52 H52 120.3 . .
C53 C52 H52 120.3 . .
C52 C53 C54 117.4(15) . .
C52 C53 H53 121.3 . .
C54 C53 H53 121.3 . .
C55 C54 C53 122.8(18) . .
C55 C54 H54 118.6 . .
C53 C54 H54 118.6 . .
C54 C55 C56 121.5(19) . .
C54 C55 H55 119.2 . .
C56 C55 H55 119.2 . .
C57 C56 C55 117.6(14) . .
C57 C56 H56 121.2 . .
C55 C56 H56 121.2 . .
C56 C57 C52 121.2(11) . .
C56 C57 C58 122.0(10) . .
C52 C57 C58 116.8(11) . .
O9 C58 C59 124.7(8) . .
O9 C58 C57 117.5(7) . .
C59 C58 C57 117.8(8) . .
C60 C59 C58 124.5(8) . .
C60 C59 H59 117.7 . .
C58 C59 H59 117.7 . .
O10 C60 C59 125.0(7) . .
O10 C60 C61 113.7(7) . .
C59 C60 C61 121.4(7) . .
C66 C61 C62 119.4(7) . .
C66 C61 C60 120.6(8) . .
C62 C61 C60 120.1(8) . .
C63 C62 C61 118.6(10) . .
C63 C62 H62 120.7 . .
C61 C62 H62 120.7 . .
C64 C63 C62 119.7(10) . .
C64 C63 H63 120.2 . .
C62 C63 H63 120.2 . .
C65 C64 C63 120.1(9) . .
C65 C64 H64 120.0 . .
C63 C64 H64 120.0 . .
C64 C65 C66 120.7(10) . .
C64 C65 H65 119.6 . .
C66 C65 H65 119.6 . .
C61 C66 C65 121.4(9) . .
C61 C66 H66 119.3 . .
C65 C66 H66 119.3 . .
C68 C67 C72 118.2(12) . .
C68 C67 H67 120.9 . .
C72 C67 H67 120.9 . .
C69 C68 C67 121.5(13) . .
C69 C68 H68 119.3 . .
C67 C68 H68 119.3 . .
C70 C69 C68 120.2(11) . .
C70 C69 H69 119.9 . .
C68 C69 H69 119.9 . .
C69 C70 C71 118.8(13) . .
C69 C70 H70 120.6 . .
C71 C70 H70 120.6 . .
C72 C71 C70 120.7(12) . .
C72 C71 H71 119.7 . .
C70 C71 H71 119.7 . .
C71 C72 C67 120.4(8) . .
C71 C72 C73 122.2(8) . .
C67 C72 C73 117.3(8) . .
O11 C73 C74 124.3(6) . .
O11 C73 C72 115.2(6) . .
C74 C73 C72 120.5(7) . .
C75 C74 C73 122.9(7) . .
C75 C74 H74 118.5 . .
C73 C74 H74 118.5 . .
O12 C75 C74 125.4(7) . .
O12 C75 C76 114.2(6) . .
C74 C75 C76 120.4(6) . .
C77 C76 C81 118.0(7) . .
C77 C76 C75 124.1(7) . .
C81 C76 C75 117.9(7) . .
C78 C77 C76 120.7(8) . .
C78 C77 H77 119.6 . .
C76 C77 H77 119.6 . .
C79 C78 C77 120.7(8) . .
C79 C78 H78 119.7 . .
C77 C78 H78 119.7 . .
C78 C79 C80 120.1(9) . .
C78 C79 H79 119.9 . .
C80 C79 H79 119.9 . .
C81 C80 C79 118.2(9) . .
C81 C80 H80 120.9 . .
C79 C80 H80 120.9 . .
C80 C81 C76 122.2(8) . .
C80 C81 H81 118.9 . .
C76 C81 H81 118.9 . .
C84 O15 H15 109.5 . .
O15 C84 H84A 109.5 . .
O15 C84 H84B 109.5 . .
H84A C84 H84B 109.5 . .
O15 C84 H84C 109.5 . .
H84A C84 H84C 109.5 . .
H84B C84 H84C 109.5 . .
C85 O16 H16A 109.9 . .
O16 C85 H85A 109.4 . .
O16 C85 H85B 109.4 . .
H85A C85 H85B 109.5 . .
O16 C85 H85C 109.5 . .
H85A C85 H85C 109.5 . .
H85B C85 H85C 109.5 . .
O17 C86 H86A 109.5 . .
O17 C86 H86B 109.5 . .
H86A C86 H86B 109.5 . .
O17 C86 H86C 109.5 . .
H86A C86 H86C 109.5 . .
H86B C86 H86C 109.5 . .
C86 O17 H17 120.7 . .

loop_
_geom_bond_atom_site_label_1
_geom_bond_atom_site_label_2
_geom_bond_distance
_geom_bond_site_symmetry_2
Cu1 N1 1.932(7) .
Cu1 O3 1.945(5) .
Cu1 N4 1.952(6) .
Cu1 O2 1.953(5) .
Ni1 N2 1.998(7) .
Ni1 N3 2.003(8) .
Ni1 O3 2.017(5) .
Ni1 O2 2.034(5) .
Ni1 O4 2.119(5) 3_776
Ni1 O13 2.152(6) .
O1 N1 1.398(8) .
O1 H1 0.8203 .
O2 C7 1.323(9) .
O3 C18 1.332(8) .
O4 N4 1.371(7) .
O4 Ni1 2.119(5) 3_776
O13 C82 1.365(8) .
O13 H13 0.8495 .
O14 C83 1.413(9) .
O14 H14 0.8495 .
N1 C1 1.291(10) .
N2 C8 1.283(12) .
N2 C9 1.505(12) .
N3 C12 1.306(11) .
N3 C11 1.478(11) .
N4 C19 1.272(9) .
C1 C2 1.448(12) .
C1 H1A 0.9300 .
C2 C7 1.396(12) .
C2 C3 1.407(12) .
C3 C4 1.403(15) .
C3 H3 0.9300 .
C4 C5 1.366(15) .
C4 C20 1.512(14) .
C5 C6 1.380(12) .
C5 H5 0.9300 .
C6 C8 1.442(13) .
C6 C7 1.443(11) .
C8 H8 0.9300 .
C9 C10 1.459(18) .
C9 H9A 0.9700 .
C9 H9B 0.9700 .
C10 C11 1.480(17) .
C10 H10A 0.9700 .
C10 H10B 0.9700 .
C11 H11A 0.9700 .
C11 H11B 0.9700 .
C12 C13 1.452(11) .
C12 H12 0.9300 .
C13 C18 1.390(10) .
C13 C14 1.405(12) .
C14 C15 1.348(12) .
C14 H14A 0.9300 .
C15 C16 1.388(12) .
C15 C21 1.466(13) .
C16 C0AA 1.392(11) .
C16 H16 0.9300 .
C0AA C18 1.413(10) .
C0AA C19 1.457(10) .
C19 H19 0.9300 .
C20 H20A 0.9600 .
C20 H20B 0.9600 .
C20 H20C 0.9600 .
C21 H21A 0.9600 .
C21 H21B 0.9600 .
C21 H21C 0.9600 .
C82 H82A 0.9600 .
C82 H82B 0.9600 .
C82 H82C 0.9600 .
C83 H83A 0.9600 .
C83 H83B 0.9600 .
C83 H83C 0.9600 .
Dy1 O7 2.328(5) .
Dy1 O5 2.330(5) .
Dy1 O12 2.334(5) .
Dy1 O11 2.344(5) .
Dy1 O9 2.354(6) .
Dy1 O10 2.359(5) .
Dy1 O8 2.361(5) .
Dy1 O6 2.409(6) .
O5 C28 1.255(9) .
O6 C30 1.251(8) .
O7 C43 1.266(9) .
O8 C45 1.263(9) .
O9 C58 1.260(10) .
O10 C60 1.273(9) .
O11 C73 1.268(8) .
O12 C75 1.256(8) .
C22 C27 1.360(16) .
C22 C23 1.403(16) .
C22 H22 0.9300 .
C23 C24 1.33(2) .
C23 H23 0.9300 .
C24 C25 1.28(2) .
C24 H24 0.9300 .
C25 C26 1.420(16) .
C25 H25 0.9300 .
C26 C27 1.375(15) .
C26 H26 0.9300 .
C27 C28 1.501(12) .
C28 C29 1.386(12) .
C29 C30 1.415(11) .
C29 H29 0.9300 .
C30 C31 1.480(11) .
C31 C36 1.382(12) .
C31 C32 1.387(13) .
C32 C33 1.399(16) .
C32 H32 0.9300 .
C33 C34 1.337(17) .
C33 H33 0.9300 .
C34 C35 1.343(16) .
C34 H34 0.9300 .
C35 C36 1.410(15) .
C35 H35 0.9300 .
C36 H36 0.9300 .
C37 C38 1.370(12) .
C37 C42 1.393(11) .
C37 H37 0.9300 .
C38 C39 1.354(14) .
C38 H38 0.9300 .
C39 C40 1.362(14) .
C39 H39 0.9300 .
C40 C41 1.373(12) .
C40 H40 0.9300 .
C41 C42 1.387(11) .
C41 H41 0.9300 .
C42 C43 1.509(10) .
C43 C44 1.372(11) .
C44 C45 1.424(10) .
C44 H44 0.9300 .
C45 C46 1.481(11) .
C46 C51 1.376(14) .
C46 C47 1.378(11) .
C47 C48 1.397(13) .
C47 H47 0.9300 .
C48 C49 1.363(17) .
C48 H48 0.9300 .
C49 C50 1.336(17) .
C49 H49 0.9300 .
C50 C51 1.361(15) .
C50 H50 0.9300 .
C51 H51 0.9300 .
C52 C57 1.397(15) .
C52 C53 1.411(19) .
C52 H52 0.9300 .
C53 C54 1.41(2) .
C53 H53 0.9300 .
C54 C55 1.31(2) .
C54 H54 0.9300 .
C55 C56 1.416(18) .
C55 H55 0.9300 .
C56 C57 1.392(16) .
C56 H56 0.9300 .
C57 C58 1.513(13) .
C58 C59 1.390(11) .
C59 C60 1.361(11) .
C59 H59 0.9300 .
C60 C61 1.504(10) .
C61 C66 1.359(12) .
C61 C62 1.403(12) .
C62 C63 1.400(12) .
C62 H62 0.9300 .
C63 C64 1.392(15) .
C63 H63 0.9300 .
C64 C65 1.344(15) .
C64 H64 0.9300 .
C65 C66 1.367(12) .
C65 H65 0.9300 .
C66 H66 0.9300 .
C67 C68 1.383(14) .
C67 C72 1.387(13) .
C67 H67 0.9300 .
C68 C69 1.37(2) .
C68 H68 0.9300 .
C69 C70 1.35(2) .
C69 H69 0.9300 .
C70 C71 1.416(13) .
C70 H70 0.9300 .
C71 C72 1.343(12) .
C71 H71 0.9300 .
C72 C73 1.512(10) .
C73 C74 1.392(10) .
C74 C75 1.371(10) .
C74 H74 0.9300 .
C75 C76 1.512(10) .
C76 C77 1.374(10) .
C76 C81 1.377(10) .
C77 C78 1.368(12) .
C77 H77 0.9300 .
C78 C79 1.355(13) .
C78 H78 0.9300 .
C79 C80 1.390(13) .
C79 H79 0.9300 .
C80 C81 1.369(11) .
C80 H80 0.9300 .
C81 H81 0.9300 .
O15 C84 1.412(9) .
O15 H15 0.8200 .
C84 H84A 0.9600 .
C84 H84B 0.9600 .
C84 H84C 0.9600 .
O16 C85 1.449(10) .
O16 H16A 0.8205 .
C85 H85A 0.9601 .
C85 H85B 0.9600 .
C85 H85C 0.9598 .
C86 O17 1.416(9) .
C86 H86A 0.9600 .
C86 H86B 0.9600 .
C86 H86C 0.9600 .
O17 H17 0.8200 .

loop_
_geom_torsion_atom_site_label_1
_geom_torsion_atom_site_label_2
_geom_torsion_atom_site_label_3
_geom_torsion_atom_site_label_4
_geom_torsion
_geom_torsion_site_symmetry_1
Ni1 O4 N4 C19 86.9(6) 3_776
Ni1 O4 N4 Cu1 -94.3(4) 3_776
O1 N1 C1 C2 -179.5(8) .
Cu1 N1 C1 C2 -4.7(13) .
N1 C1 C2 C7 -0.3(15) .
N1 C1 C2 C3 -176.5(9) .
C7 C2 C3 C4 -2.1(16) .
C1 C2 C3 C4 174.3(10) .
C2 C3 C4 C5 -0.1(16) .
C2 C3 C4 C20 -178.5(11) .
C3 C4 C5 C6 2.5(16) .
C20 C4 C5 C6 -179.3(11) .
C4 C5 C6 C8 178.4(9) .
C4 C5 C6 C7 -2.5(14) .
Cu1 O2 C7 C2 -5.9(11) .
Ni1 O2 C7 C2 -175.9(6) .
Cu1 O2 C7 C6 173.8(5) .
Ni1 O2 C7 C6 3.8(10) .
C3 C2 C7 O2 -178.3(8) .
C1 C2 C7 O2 5.6(13) .
C3 C2 C7 C6 2.0(12) .
C1 C2 C7 C6 -174.1(8) .
C5 C6 C7 O2 -179.5(7) .
C8 C6 C7 O2 -0.6(12) .
C5 C6 C7 C2 0.2(11) .
C8 C6 C7 C2 179.1(8) .
C9 N2 C8 C6 178.1(9) .
Ni1 N2 C8 C6 0.2(14) .
C5 C6 C8 N2 177.4(9) .
C7 C6 C8 N2 -1.6(15) .
C8 N2 C9 C10 148.5(11) .
Ni1 N2 C9 C10 -33.4(14) .
N2 C9 C10 C11 76.4(16) .
C12 N3 C11 C10 -158.9(11) .
Ni1 N3 C11 C10 25.1(15) .
C9 C10 C11 N3 -70.6(16) .
C11 N3 C12 C13 177.2(10) .
Ni1 N3 C12 C13 -6.9(15) .
N3 C12 C13 C18 -1.1(16) .
N3 C12 C13 C14 -176.2(10) .
C18 C13 C14 C15 -3.5(15) .
C12 C13 C14 C15 172.0(10) .
C13 C14 C15 C16 4.0(15) .
C13 C14 C15 C21 178.5(10) .
C14 C15 C16 C0AA -4.0(14) .
C21 C15 C16 C0AA -178.4(10) .
C15 C16 C0AA C18 3.6(13) .
C15 C16 C0AA C19 -171.2(8) .
Cu1 O3 C18 C13 171.4(6) .
Ni1 O3 C18 C13 0.1(10) .
Cu1 O3 C18 C0AA -11.7(10) .
Ni1 O3 C18 C0AA 176.9(5) .
C14 C13 C18 O3 179.7(8) .
C12 C13 C18 O3 4.8(13) .
C14 C13 C18 C0AA 2.8(12) .
C12 C13 C18 C0AA -172.1(8) .
C16 C0AA C18 O3 -179.9(7) .
C19 C0AA C18 O3 -5.4(11) .
C16 C0AA C18 C13 -2.9(11) .
C19 C0AA C18 C13 171.6(7) .
O4 N4 C19 C0AA -169.7(7) .
Cu1 N4 C19 C0AA 11.5(11) .
C16 C0AA C19 N4 179.9(8) .
C18 C0AA C19 N4 5.3(12) .
C27 C22 C23 C24 1.5(19) .
C22 C23 C24 C25 0(2) .
C23 C24 C25 C26 1(3) .
C24 C25 C26 C27 -4(2) .
C23 C22 C27 C26 -4.3(17) .
C23 C22 C27 C28 175.3(10) .
C25 C26 C27 C22 5.6(18) .
C25 C26 C27 C28 -174.0(11) .
Dy1 O5 C28 C29 36.5(12) .
Dy1 O5 C28 C27 -140.2(7) .
C22 C27 C28 O5 19.6(13) .
C26 C27 C28 O5 -160.8(10) .
C22 C27 C28 C29 -157.4(10) .
C26 C27 C28 C29 22.2(14) .
O5 C28 C29 C30 -3.0(14) .
C27 C28 C29 C30 173.6(8) .
Dy1 O6 C30 C29 -15.0(12) .
Dy1 O6 C30 C31 162.3(5) .
C28 C29 C30 O6 -7.4(14) .
C28 C29 C30 C31 175.3(8) .
O6 C30 C31 C36 -28.4(12) .
C29 C30 C31 C36 149.1(9) .
O6 C30 C31 C32 153.8(9) .
C29 C30 C31 C32 -28.7(13) .
C36 C31 C32 C33 3.0(16) .
C30 C31 C32 C33 -179.2(10) .
C31 C32 C33 C34 -1(2) .
C32 C33 C34 C35 1(2) .
C33 C34 C35 C36 -1(2) .
C32 C31 C36 C35 -3.6(14) .
C30 C31 C36 C35 178.6(8) .
C34 C35 C36 C31 2.9(17) .
C42 C37 C38 C39 -0.8(16) .
C37 C38 C39 C40 -0.8(18) .
C38 C39 C40 C41 0.8(18) .
C39 C40 C41 C42 1.0(16) .
C40 C41 C42 C37 -2.6(13) .
C40 C41 C42 C43 174.0(8) .
C38 C37 C42 C41 2.6(13) .
C38 C37 C42 C43 -174.2(9) .
Dy1 O7 C43 C44 -40.4(12) .
Dy1 O7 C43 C42 138.1(6) .
C41 C42 C43 O7 -158.4(8) .
C37 C42 C43 O7 18.2(11) .
C41 C42 C43 C44 20.2(13) .
C37 C42 C43 C44 -163.2(9) .
O7 C43 C44 C45 10.2(16) .
C42 C43 C44 C45 -168.2(9) .
Dy1 O8 C45 C44 18.4(15) .
Dy1 O8 C45 C46 -162.3(6) .
C43 C44 C45 O8 0.6(16) .
C43 C44 C45 C46 -178.7(9) .
O8 C45 C46 C51 41.8(13) .
C44 C45 C46 C51 -138.9(10) .
O8 C45 C46 C47 -142.0(9) .
C44 C45 C46 C47 37.3(13) .
C51 C46 C47 C48 -1.3(14) .
C45 C46 C47 C48 -177.5(9) .
C46 C47 C48 C49 2.0(17) .
C47 C48 C49 C50 -1(2) .
C48 C49 C50 C51 -1(2) .
C49 C50 C51 C46 1(2) .
C47 C46 C51 C50 -0.2(17) .
C45 C46 C51 C50 176.1(11) .
C57 C52 C53 C54 -4(2) .
C52 C53 C54 C55 3(3) .
C53 C54 C55 C56 -2(3) .
C54 C55 C56 C57 3(3) .
C55 C56 C57 C52 -4.2(19) .
C55 C56 C57 C58 178.3(12) .
C53 C52 C57 C56 4.8(18) .
C53 C52 C57 C58 -177.5(11) .
Dy1 O9 C58 C59 16.7(13) .
Dy1 O9 C58 C57 -164.1(6) .
C56 C57 C58 O9 139.8(11) .
C52 C57 C58 O9 -37.8(12) .
C56 C57 C58 C59 -41.0(14) .
C52 C57 C58 C59 141.4(9) .
O9 C58 C59 C60 1.2(14) .
C57 C58 C59 C60 -177.9(9) .
Dy1 O10 C60 C59 -9.4(12) .
Dy1 O10 C60 C61 169.8(5) .
C58 C59 C60 O10 -4.7(14) .
C58 C59 C60 C61 176.1(8) .
O10 C60 C61 C66 -36.5(11) .
C59 C60 C61 C66 142.8(9) .
O10 C60 C61 C62 143.3(8) .
C59 C60 C61 C62 -37.4(12) .
C66 C61 C62 C63 -0.6(13) .
C60 C61 C62 C63 179.7(8) .
C61 C62 C63 C64 1.8(15) .
C62 C63 C64 C65 -0.1(17) .
C63 C64 C65 C66 -2.9(18) .
C62 C61 C66 C65 -2.5(15) .
C60 C61 C66 C65 177.3(9) .
C64 C65 C66 C61 4.3(17) .
C72 C67 C68 C69 1.8(19) .
C67 C68 C69 C70 0(2) .
C68 C69 C70 C71 0(2) .
C69 C70 C71 C72 -2.4(16) .
C70 C71 C72 C67 4.1(14) .
C70 C71 C72 C73 -175.7(8) .
C68 C67 C72 C71 -3.7(14) .
C68 C67 C72 C73 176.0(9) .
Dy1 O11 C73 C74 -11.7(12) .
Dy1 O11 C73 C72 168.9(5) .
C71 C72 C73 O11 154.1(8) .
C67 C72 C73 O11 -25.6(10) .
C71 C72 C73 C74 -25.3(11) .
C67 C72 C73 C74 155.0(8) .
O11 C73 C74 C75 -9.6(12) .
C72 C73 C74 C75 169.8(7) .
Dy1 O12 C75 C74 36.8(11) .
Dy1 O12 C75 C76 -142.6(5) .
C73 C74 C75 O12 -3.3(13) .
C73 C74 C75 C76 176.1(7) .
O12 C75 C76 C77 -152.8(8) .
C74 C75 C76 C77 27.7(11) .
O12 C75 C76 C81 29.9(10) .
C74 C75 C76 C81 -149.5(8) .
C81 C76 C77 C78 -0.7(13) .
C75 C76 C77 C78 -177.9(8) .
C76 C77 C78 C79 1.0(15) .
C77 C78 C79 C80 0.5(17) .
C78 C79 C80 C81 -2.2(16) .
C79 C80 C81 C76 2.6(15) .
C77 C76 C81 C80 -1.1(13) .
C75 C76 C81 C80 176.3(8) .
